data_7234982
loop_
_publ_author_name
'Wang, Ji-Jiang'
'Cao, Zhuang'
'Wang, Xiao'
'Tang, Long'
'Hou, Xiang-Yang'
'Ju, Ping'
'Ren, Yi-Xia'
'Chen, Xiao-Li'
'Zhang, Yu-Qi'

_publ_section_title
;
 A novel 3D Cd(ii) coordination polymer generated via in situ ligand
 synthesis involving C--O ester bond formation
;
_journal_issue 1
_journal_name_full 'RSC Advances'
_journal_page_first 307
_journal_paper_doi 10.1039/C8RA06112B
_journal_volume 9
_journal_year 2019
_chemical_formula_sum 'C26 H14 Cd N2 O9'
_chemical_formula_weight 610.79
_space_group_IT_number 15
_space_group_name_Hall '-C 2yc'
_space_group_name_H-M_alt 'C 1 2/c 1'
_symmetry_cell_setting monoclinic
_symmetry_space_group_name_H-M 'C 1 2/c 1'
_atom_sites_solution_hydrogens geom
_atom_sites_solution_primary direct
_atom_sites_solution_secondary difmap
_audit_creation_method SHELXL-97
_audit_update_record
;
2018-04-29 deposited with the CCDC.
2018-12-10 downloaded from the CCDC.
;
_cell_angle_alpha 90.00
_cell_angle_beta 95.8950(10)
_cell_angle_gamma 90.00
_cell_formula_units_Z 4
_cell_length_a 25.8426(10)
_cell_length_b 12.5139(5)
_cell_length_c 7.1398(3)
_cell_measurement_temperature 293(2)
_cell_volume 2296.74(16)
_computing_structure_refinement 'SHELXL-97 (Sheldrick, 1997)'
_computing_structure_solution 'SHELXS-97 (Sheldrick, 1990)'
_diffrn_ambient_temperature 293(2)
_diffrn_measured_fraction_theta_full 0.996
_diffrn_measured_fraction_theta_max 0.996
_diffrn_radiation_monochromator graphite
_diffrn_radiation_source 'fine-focus sealed tube'
_diffrn_radiation_type MoK\a
_diffrn_radiation_wavelength 0.71073
_diffrn_reflns_av_R_equivalents 0.0109
_diffrn_reflns_av_sigmaI/netI 0.0111
_diffrn_reflns_limit_h_max 17
_diffrn_reflns_limit_h_min -31
_diffrn_reflns_limit_k_max 15
_diffrn_reflns_limit_k_min -13
_diffrn_reflns_limit_l_max 8
_diffrn_reflns_limit_l_min -8
_diffrn_reflns_number 5886
_diffrn_reflns_theta_full 25.49
_diffrn_reflns_theta_max 25.49
_diffrn_reflns_theta_min 2.88
_exptl_absorpt_coefficient_mu 1.014
_exptl_crystal_density_diffrn 1.766
_exptl_crystal_density_method 'not measured'
_exptl_crystal_F_000 1216
_refine_diff_density_max 0.972
_refine_diff_density_min -0.482
_refine_diff_density_rms 0.069
_refine_ls_extinction_method none
_refine_ls_goodness_of_fit_ref 1.080
_refine_ls_hydrogen_treatment mixed
_refine_ls_matrix_type full
_refine_ls_number_parameters 176
_refine_ls_number_reflns 2142
_refine_ls_number_restraints 0
_refine_ls_restrained_S_all 1.080
_refine_ls_R_factor_all 0.0207
_refine_ls_R_factor_gt 0.0201
_refine_ls_shift/su_max 0.000
_refine_ls_shift/su_mean 0.000
_refine_ls_structure_factor_coef Fsqd
_refine_ls_weighting_details 'calc w=1/[\s^2^(Fo^2^)+(0.0333P)^2^+3.8759P] where P=(Fo^2^+2Fc^2^)/3'
_refine_ls_weighting_scheme calc
_refine_ls_wR_factor_gt 0.0607
_refine_ls_wR_factor_ref 0.0610
_reflns_number_gt 2089
_reflns_number_total 2142
_reflns_threshold_expression >2sigma(I)
_cod_data_source_file c8ra06112b2.cif
_cod_data_source_block t
_cod_depositor_comments
;
The following automatic conversions were performed:

data item '_symmetry_cell_setting' value 'Monoclinic' was changed to
'monoclinic' in accordance with the
/home/data/users/saulius/crontab/automatic-downloads/current/RSC/lib/dictionaries/cif_core.dic
dictionary named 'cif_core.dic' version 2.4.2 last updated on
2011-04-26.

Automatic conversion script
Id: cif_fix_values 6909 2019-04-08 15:41:33Z antanas 
;
_cod_original_sg_symbol_H-M C2/c
_cod_database_code 7234982

loop_
_symmetry_equiv_pos_as_xyz
'x, y, z'
'-x, y, -z+1/2'
'x+1/2, y+1/2, z'
'-x+1/2, y+1/2, -z+1/2'
'-x, -y, -z'
'x, -y, z-1/2'
'-x+1/2, -y+1/2, -z'
'x+1/2, -y+1/2, z-1/2'

loop_
_atom_site_label
_atom_site_type_symbol
_atom_site_fract_x
_atom_site_fract_y
_atom_site_fract_z
_atom_site_U_iso_or_equiv
_atom_site_adp_type
_atom_site_occupancy
_atom_site_symmetry_multiplicity
_atom_site_calc_flag
_atom_site_refinement_flags
Cd1 Cd 0.0000 0.100414(15) 0.2500 0.02730(9) Uani 1 2 d S
O1 O 0.07357(6) 0.01351(13) 0.3243(3) 0.0446(4) Uani 1 1 d .
O2 O 0.03718(6) -0.12323(13) 0.4618(2) 0.0350(3) Uani 1 1 d .
O3 O 0.18637(6) -0.37747(13) 0.6181(3) 0.0372(4) Uani 1 1 d .
O4 O 0.26837(7) 0.01948(14) 0.2867(3) 0.0542(5) Uani 1 1 d .
O5 O 0.0000 0.3107(2) 0.7500 0.0591(8) Uani 1 2 d S
H5A H 0.0112(15) 0.268(3) 0.826(5) 0.071 Uiso 1 1 d .
N1 N 0.04627(7) 0.25438(15) 0.3576(3) 0.0335(4) Uani 1 1 d .
C1 C 0.07509(8) -0.07566(18) 0.4047(3) 0.0303(4) Uani 1 1 d .
C2 C 0.12791(8) -0.12875(18) 0.4310(3) 0.0288(4) Uani 1 1 d .
C3 C 0.13316(8) -0.23020(17) 0.5112(3) 0.0310(4) Uani 1 1 d .
H3 H 0.1042 -0.2660 0.5469 0.037 Uiso 1 1 calc R
C4 C 0.18167(8) -0.27694(16) 0.5370(3) 0.0295(4) Uani 1 1 d .
C5 C 0.22523(8) -0.22472(16) 0.4848(3) 0.0272(4) Uani 1 1 d .
C6 C 0.21995(8) -0.12352(18) 0.4038(3) 0.0300(4) Uani 1 1 d .
C7 C 0.17143(8) -0.07534(18) 0.3765(3) 0.0321(5) Uani 1 1 d .
H7 H 0.1679 -0.0078 0.3222 0.039 Uiso 1 1 calc R
C8 C 0.26713(9) -0.06844(19) 0.3522(3) 0.0360(5) Uani 1 1 d .
C9 C 0.09256(10) 0.2502(2) 0.4594(4) 0.0459(6) Uani 1 1 d .
H9 H 0.1061 0.1838 0.4965 0.055 Uiso 1 1 calc R
C10 C 0.12093(12) 0.3402(3) 0.5115(4) 0.0599(8) Uani 1 1 d .
H10 H 0.1530 0.3351 0.5830 0.072 Uiso 1 1 calc R
C11 C 0.10091(14) 0.4372(3) 0.4557(5) 0.0692(10) Uani 1 1 d .
H11 H 0.1196 0.4992 0.4878 0.083 Uiso 1 1 calc R
C12 C 0.05322(13) 0.4435(2) 0.3521(5) 0.0565(7) Uani 1 1 d .
H12 H 0.0393 0.5095 0.3139 0.068 Uiso 1 1 calc R
C13 C 0.02605(9) 0.34968(18) 0.3053(3) 0.0357(5) Uani 1 1 d .

loop_
_atom_site_aniso_label
_atom_site_aniso_U_11
_atom_site_aniso_U_22
_atom_site_aniso_U_33
_atom_site_aniso_U_23
_atom_site_aniso_U_13
_atom_site_aniso_U_12
Cd1 0.01673(12) 0.02189(13) 0.04314(15) 0.000 0.00245(9) 0.000
O1 0.0249(8) 0.0353(9) 0.0736(12) 0.0156(8) 0.0046(8) 0.0089(7)
O2 0.0213(7) 0.0375(8) 0.0468(9) -0.0023(7) 0.0054(6) 0.0007(6)
O3 0.0221(8) 0.0312(8) 0.0588(10) 0.0127(7) 0.0061(7) 0.0009(6)
O4 0.0331(9) 0.0400(10) 0.0896(15) 0.0293(10) 0.0065(9) 0.0012(7)
O5 0.090(2) 0.0322(14) 0.0580(18) 0.000 0.0201(16) 0.000
N1 0.0305(10) 0.0322(9) 0.0377(10) -0.0011(8) 0.0039(8) -0.0053(8)
C1 0.0214(10) 0.0307(10) 0.0385(11) -0.0015(9) 0.0013(8) 0.0045(9)
C2 0.0208(10) 0.0289(10) 0.0363(11) 0.0003(9) 0.0009(8) 0.0038(8)
C3 0.0200(10) 0.0316(11) 0.0418(11) 0.0025(9) 0.0049(8) -0.0003(8)
C4 0.0237(10) 0.0260(10) 0.0386(11) 0.0040(8) 0.0023(8) 0.0016(8)
C5 0.0199(10) 0.0276(10) 0.0336(10) 0.0009(8) 0.0009(7) 0.0016(8)
C6 0.0218(10) 0.0275(10) 0.0404(11) 0.0033(9) 0.0017(8) 0.0006(8)
C7 0.0243(10) 0.0280(10) 0.0437(12) 0.0066(9) 0.0019(9) 0.0027(9)
C8 0.0250(11) 0.0327(12) 0.0500(13) 0.0094(10) 0.0027(9) 0.0014(9)
C9 0.0355(13) 0.0547(16) 0.0463(14) -0.0008(12) -0.0015(10) -0.0091(11)
C10 0.0419(15) 0.079(2) 0.0575(17) -0.0114(16) -0.0013(12) -0.0253(15)
C11 0.067(2) 0.060(2) 0.081(2) -0.0194(17) 0.0110(17) -0.0381(18)
C12 0.0676(19) 0.0327(14) 0.0710(19) -0.0057(13) 0.0164(15) -0.0158(13)
C13 0.0416(13) 0.0290(11) 0.0387(12) -0.0031(9) 0.0143(10) -0.0063(10)

loop_
_atom_type_symbol
_atom_type_description
_atom_type_scat_dispersion_real
_atom_type_scat_dispersion_imag
_atom_type_scat_source
C C 0.0033 0.0016 'International Tables Vol C Tables 4.2.6.8 and 6.1.1.4'
H H 0.0000 0.0000 'International Tables Vol C Tables 4.2.6.8 and 6.1.1.4'
Cd Cd -0.8075 1.2024 'International Tables Vol C Tables 4.2.6.8 and 6.1.1.4'
N N 0.0061 0.0033 'International Tables Vol C Tables 4.2.6.8 and 6.1.1.4'
O O 0.0106 0.0060 'International Tables Vol C Tables 4.2.6.8 and 6.1.1.4'

loop_
_geom_angle_atom_site_label_1
_geom_angle_atom_site_label_2
_geom_angle_atom_site_label_3
_geom_angle
_geom_angle_site_symmetry_1
_geom_angle_site_symmetry_3
O1 Cd1 O1 120.96(9) 2 .
O1 Cd1 N1 151.36(7) 2 .
O1 Cd1 N1 85.92(7) . .
O1 Cd1 N1 85.92(7) 2 2
O1 Cd1 N1 151.36(7) . 2
N1 Cd1 N1 70.16(9) . 2
O1 Cd1 O2 81.50(6) 2 5_556
O1 Cd1 O2 105.44(6) . 5_556
N1 Cd1 O2 81.73(6) . 5_556
N1 Cd1 O2 86.97(6) 2 5_556
O1 Cd1 O2 105.44(6) 2 6
O1 Cd1 O2 81.50(6) . 6
N1 Cd1 O2 86.97(6) . 6
N1 Cd1 O2 81.73(6) 2 6
O2 Cd1 O2 166.20(8) 5_556 6
C1 O1 Cd1 122.28(14) . .
C1 O2 Cd1 128.71(15) . 5_556
C8 O3 C4 123.27(17) 7_546 .
C9 N1 C13 119.2(2) . .
C9 N1 Cd1 122.83(17) . .
C13 N1 Cd1 117.86(15) . .
O2 C1 O1 125.8(2) . .
O2 C1 C2 118.6(2) . .
O1 C1 C2 115.66(19) . .
C3 C2 C7 120.19(19) . .
C3 C2 C1 119.98(19) . .
C7 C2 C1 119.8(2) . .
C4 C3 C2 119.4(2) . .
C4 C3 H3 120.3 . .
C2 C3 H3 120.3 . .
C3 C4 C5 121.10(19) . .
C3 C4 O3 118.74(19) . .
C5 C4 O3 120.15(18) . .
C4 C5 C6 119.52(19) . .
C4 C5 C5 119.4(2) . 7_546
C6 C5 C5 121.0(2) . 7_546
C7 C6 C5 120.2(2) . .
C7 C6 C8 121.2(2) . .
C5 C6 C8 118.59(19) . .
C6 C7 C2 119.6(2) . .
C6 C7 H7 120.2 . .
C2 C7 H7 120.2 . .
O4 C8 O3 117.0(2) . 7_546
O4 C8 C6 125.5(2) . .
O3 C8 C6 117.47(19) 7_546 .
N1 C9 C10 122.6(3) . .
N1 C9 H9 118.7 . .
C10 C9 H9 118.7 . .
C11 C10 C9 118.4(3) . .
C11 C10 H10 120.8 . .
C9 C10 H10 120.8 . .
C10 C11 C12 120.1(3) . .
C10 C11 H11 120.0 . .
C12 C11 H11 120.0 . .
C11 C12 C13 118.9(3) . .
C11 C12 H12 120.5 . .
C13 C12 H12 120.5 . .
N1 C13 C12 120.8(3) . .
N1 C13 C13 116.94(13) . 2
C12 C13 C13 122.26(19) . 2

loop_
_geom_bond_atom_site_label_1
_geom_bond_atom_site_label_2
_geom_bond_distance
_geom_bond_site_symmetry_2
Cd1 O1 2.2072(15) 2
Cd1 O1 2.2072(15) .
Cd1 N1 2.3543(18) .
Cd1 N1 2.3543(18) 2
Cd1 O2 2.3759(16) 5_556
Cd1 O2 2.3759(16) 6
O1 C1 1.254(3) .
O2 C1 1.250(3) .
O2 Cd1 2.3759(16) 5_556
O3 C8 1.377(3) 7_546
O3 C4 1.385(3) .
O4 C8 1.197(3) .
O5 H5A 0.79(3) .
N1 C9 1.336(3) .
N1 C13 1.340(3) .
C1 C2 1.513(3) .
C2 C3 1.393(3) .
C2 C7 1.397(3) .
C3 C4 1.379(3) .
C3 H3 0.9300 .
C4 C5 1.386(3) .
C5 C6 1.393(3) .
C5 C5 1.424(4) 7_546
C6 C7 1.387(3) .
C6 C8 1.480(3) .
C7 H7 0.9300 .
C8 O3 1.377(3) 7_546
C9 C10 1.374(4) .
C9 H9 0.9300 .
C10 C11 1.363(5) .
C10 H10 0.9300 .
C11 C12 1.373(5) .
C11 H11 0.9300 .
C12 C13 1.391(4) .
C12 H12 0.9300 .
C13 C13 1.490(5) 2

loop_
_geom_torsion_atom_site_label_1
_geom_torsion_atom_site_label_2
_geom_torsion_atom_site_label_3
_geom_torsion_atom_site_label_4
_geom_torsion
_geom_torsion_site_symmetry_1
_geom_torsion_site_symmetry_4
O1 Cd1 O1 C1 -31.57(17) 2 .
N1 Cd1 O1 C1 137.93(19) . .
N1 Cd1 O1 C1 170.71(16) 2 .
O2 Cd1 O1 C1 57.7(2) 5_556 .
O2 Cd1 O1 C1 -134.53(19) 6 .
O1 Cd1 N1 C9 146.82(19) 2 .
O1 Cd1 N1 C9 -14.15(19) . .
N1 Cd1 N1 C9 -178.1(2) 2 .
O2 Cd1 N1 C9 92.12(19) 5_556 .
O2 Cd1 N1 C9 -95.83(19) 6 .
O1 Cd1 N1 C13 -36.6(2) 2 .
O1 Cd1 N1 C13 162.39(17) . .
N1 Cd1 N1 C13 -1.59(12) 2 .
O2 Cd1 N1 C13 -91.34(16) 5_556 .
O2 Cd1 N1 C13 80.71(16) 6 .
Cd1 O2 C1 O1 -83.5(3) 5_556 .
Cd1 O2 C1 C2 97.3(2) 5_556 .
Cd1 O1 C1 O2 -4.2(3) . .
Cd1 O1 C1 C2 175.05(14) . .
O2 C1 C2 C3 2.3(3) . .
O1 C1 C2 C3 -177.1(2) . .
O2 C1 C2 C7 -177.0(2) . .
O1 C1 C2 C7 3.6(3) . .
C7 C2 C3 C4 0.4(3) . .
C1 C2 C3 C4 -179.0(2) . .
C2 C3 C4 C5 0.0(3) . .
C2 C3 C4 O3 179.54(19) . .
C8 O3 C4 C3 179.1(2) 7_546 .
C8 O3 C4 C5 -1.4(3) 7_546 .
C3 C4 C5 C6 -0.3(3) . .
O3 C4 C5 C6 -179.8(2) . .
C3 C4 C5 C5 179.5(2) . 7_546
O3 C4 C5 C5 0.0(4) . 7_546
C4 C5 C6 C7 0.2(3) . .
C5 C5 C6 C7 -179.6(2) 7_546 .
C4 C5 C6 C8 178.9(2) . .
C5 C5 C6 C8 -0.9(4) 7_546 .
C5 C6 C7 C2 0.2(3) . .
C8 C6 C7 C2 -178.5(2) . .
C3 C2 C7 C6 -0.5(3) . .
C1 C2 C7 C6 178.9(2) . .
C7 C6 C8 O4 0.8(4) . .
C5 C6 C8 O4 -177.9(3) . .
C7 C6 C8 O3 -179.2(2) . 7_546
C5 C6 C8 O3 2.1(3) . 7_546
C13 N1 C9 C10 -0.8(4) . .
Cd1 N1 C9 C10 175.7(2) . .
N1 C9 C10 C11 -0.4(4) . .
C9 C10 C11 C12 0.8(5) . .
C10 C11 C12 C13 -0.1(5) . .
C9 N1 C13 C12 1.5(3) . .
Cd1 N1 C13 C12 -175.16(19) . .
C9 N1 C13 C13 -179.0(2) . 2
Cd1 N1 C13 C13 4.3(3) . 2
C11 C12 C13 N1 -1.0(4) . .
C11 C12 C13 C13 179.5(3) . 2
